data_4512661
loop_
_publ_author_name
'Ferguson, Jayne L.'
'Fitchett, Christopher M.'

_publ_section_title
;
 N,N&#x2032;-Dimethylene-2,2&#x2032;-biimidazole---A Mimic of Carboxylate
 for the Formation of Complexes with Copper(I) And the Anion Directed
 Formation of a Solvent Pocket
;
_journal_issue 3
_journal_name_full 'Crystal Growth &amp; Design'
_journal_page_first 1280
_journal_paper_doi 10.1021/cg5016803
_journal_volume 15
_journal_year 2015
_chemical_absolute_configuration ad
_chemical_formula_moiety 'C24 H24 Cu2 N12, C6 H6, 0.67(N3 O9)'
_chemical_formula_sum 'C30 H30 Cu2 N14 O6'
_chemical_formula_weight 809.76
_space_group_crystal_system cubic
_space_group_IT_number 212
_space_group_name_Hall 'P 4acd 2ab 3'
_space_group_name_H-M_alt 'P 43 3 2'
_symmetry_space_group_name_Hall 'P 4acd 2ab 3'
_symmetry_space_group_name_H-M 'P 43 3 2'
_atom_sites_solution_hydrogens geom
_atom_sites_solution_primary direct
_atom_sites_solution_secondary difmap
_audit_creation_date 2013-07-14
_audit_creation_method
;
  Olex2 1.2-beta
  (compiled 2013.04.25 svn.r2679, GUI svn.r4466)
;
_cell_angle_alpha 90.00
_cell_angle_beta 90.00
_cell_angle_gamma 90.00
_cell_formula_units_Z 4
_cell_length_a 14.9000(5)
_cell_length_b 14.9000(5)
_cell_length_c 14.9000(5)
_cell_measurement_reflns_used 7815
_cell_measurement_temperature 296(2)
_cell_measurement_theta_max 27.39
_cell_measurement_theta_min 2.37
_cell_volume 3307.95(19)
_computing_molecular_graphics
;
O. V. Dolomanov, L. J. Bourhis, R. J. Gildea, J. A. K. Howard and H. Puschmann,
OLEX2: a complete structure solution, refinement and analysis program.
J. Appl. Cryst. (2009). 42, 339-341.
;
_computing_publication_material
;
O. V. Dolomanov, L. J. Bourhis, R. J. Gildea, J. A. K. Howard and H. Puschmann,
OLEX2: a complete structure solution, refinement and analysis program.
J. Appl. Cryst. (2009). 42, 339-341.
;
_computing_structure_refinement
;
SHELXL, G.M. Sheldrick, Acta Cryst.
(2008). A64, 112-122
;
_computing_structure_solution
;
SHELXS, G.M. Sheldrick, Acta Cryst.
(2008). A64, 112-122
;
_diffrn_ambient_temperature 296.15
_diffrn_measured_fraction_theta_full 0.999
_diffrn_measured_fraction_theta_max 0.999
_diffrn_measurement_device_type 'Bruker APEX-II CCD'
_diffrn_measurement_method '\f and \w scans'
_diffrn_radiation_monochromator graphite
_diffrn_radiation_type MoK\a
_diffrn_radiation_wavelength 0.71073
_diffrn_reflns_av_R_equivalents 0.0566
_diffrn_reflns_av_unetI/netI 0.0240
_diffrn_reflns_limit_h_max 12
_diffrn_reflns_limit_h_min -19
_diffrn_reflns_limit_k_max 19
_diffrn_reflns_limit_k_min -18
_diffrn_reflns_limit_l_max 19
_diffrn_reflns_limit_l_min -18
_diffrn_reflns_number 21241
_diffrn_reflns_theta_full 28.02
_diffrn_reflns_theta_max 28.02
_diffrn_reflns_theta_min 2.37
_diffrn_source 'fine-focus sealed tube'
_diffrn_standards_number 0
_exptl_absorpt_coefficient_mu 1.353
_exptl_absorpt_correction_T_max 0.7456
_exptl_absorpt_correction_T_min 0.6683
_exptl_absorpt_correction_type multi-scan
_exptl_absorpt_process_details
;
SADABS-2008/1 (Bruker,2008) was used for absorption correction.
wR2(int) was 0.0726 before and 0.0598 after correction.
The Ratio of minimum to maximum transmission is 0.8963.
The \l/2 correction factor is 0.0015.
;
_exptl_crystal_colour colourless
_exptl_crystal_colour_primary colourless
_exptl_crystal_density_diffrn 1.626
_exptl_crystal_density_method 'not measured'
_exptl_crystal_description cube
_exptl_crystal_F_000 1656
_exptl_crystal_size_max 0.51
_exptl_crystal_size_mid 0.49
_exptl_crystal_size_min 0.48
_refine_diff_density_max 0.304
_refine_diff_density_min -0.301
_refine_diff_density_rms 0.056
_refine_ls_abs_structure_details 'Flack H D (1983), Acta Cryst. A39, 876-881'
_refine_ls_abs_structure_Flack -0.02(2)
_refine_ls_extinction_method none
_refine_ls_goodness_of_fit_ref 1.056
_refine_ls_hydrogen_treatment mixed
_refine_ls_matrix_type full
_refine_ls_number_parameters 92
_refine_ls_number_reflns 1344
_refine_ls_number_restraints 1
_refine_ls_restrained_S_all 1.055
_refine_ls_R_factor_all 0.0319
_refine_ls_R_factor_gt 0.0281
_refine_ls_shift/su_max 0.001
_refine_ls_shift/su_mean 0.000
_refine_ls_structure_factor_coef Fsqd
_refine_ls_weighting_details 'calc w=1/[\s^2^(Fo^2^)+(0.0530P)^2^+0.0000P] where P=(Fo^2^+2Fc^2^)/3'
_refine_ls_weighting_scheme calc
_refine_ls_wR_factor_gt 0.0759
_refine_ls_wR_factor_ref 0.0774
_reflns_number_gt 1220
_reflns_number_total 1344
_reflns_threshold_expression >2sigma(I)
_cod_data_source_file cg5016803_si_002.cif
_cod_data_source_block 6
_cod_depositor_comments 'Adding full bibliography for 4512656--4512665.cif.'
_cod_database_code 4512661
_olex2_refinement_description
;
1. Fixed Uiso
 At 1.2 times of:
  All C(H) groups, All C(H,H) groups
2. Restrained distances
 O10-N9
 1.2 with sigma of 0.0002
3. Others
 Fixed Sof: O10(0.33334) N9(0.33333)
4.a Secondary CH2 refined with riding coordinates:
 C6(H6B,H6A)
4.b Aromatic/amide H refined with riding coordinates:
 C4(H4), C5(H5), C8(H8), C7(H7)
;

loop_
_space_group_symop_id
_space_group_symop_operation_xyz
1 'x, y, z'
2 '-y+3/4, x+1/4, z+3/4'
3 '-x+1/2, -y, z+1/2'
4 'y+3/4, -x+3/4, z+1/4'
5 'x+3/4, -z+3/4, y+1/4'
6 'x+1/2, -y+1/2, -z'
7 'x+1/4, z+3/4, -y+3/4'
8 'z+1/4, y+3/4, -x+3/4'
9 '-x, y+1/2, -z+1/2'
10 '-z+3/4, y+1/4, x+3/4'
11 'z, x, y'
12 'y, z, x'
13 '-y+1/2, -z, x+1/2'
14 'z+1/2, -x+1/2, -y'
15 '-y, z+1/2, -x+1/2'
16 '-z+1/2, -x, y+1/2'
17 '-z, x+1/2, -y+1/2'
18 'y+1/2, -z+1/2, -x'
19 'y+1/4, x+3/4, -z+3/4'
20 '-y+1/4, -x+1/4, -z+1/4'
21 '-x+3/4, z+1/4, y+3/4'
22 '-x+1/4, -z+1/4, -y+1/4'
23 'z+3/4, -y+3/4, x+1/4'
24 '-z+1/4, -y+1/4, -x+1/4'

loop_
_atom_site_label
_atom_site_type_symbol
_atom_site_fract_x
_atom_site_fract_y
_atom_site_fract_z
_atom_site_U_iso_or_equiv
_atom_site_adp_type
_atom_site_occupancy
_atom_site_symmetry_multiplicity
_atom_site_calc_flag
_atom_site_refinement_flags
_atom_site_disorder_assembly
_atom_site_disorder_group
Cu1 Cu 0.822543(17) 0.677457(17) 0.322543(17) 0.02127(14) Uani 1 3 d S . .
N3 N 0.63572(12) 0.47055(13) 0.30545(12) 0.0265(4) Uani 1 1 d . . .
N1 N 0.72459(11) 0.58941(11) 0.30624(11) 0.0206(4) Uani 1 1 d . . .
C2 C 0.71013(13) 0.50910(13) 0.34105(13) 0.0209(4) Uani 1 1 d . . .
C6 C 0.60899(17) 0.37810(16) 0.32606(16) 0.0351(6) Uani 1 1 d . . .
H6B H 0.6422 0.3366 0.2885 0.042 Uiso 1 1 calc R . .
H6A H 0.5455 0.3702 0.3140 0.042 Uiso 1 1 calc R . .
C4 C 0.60195(14) 0.52945(17) 0.24331(15) 0.0286(5) Uani 1 1 d . . .
H4 H 0.5516 0.5212 0.2073 0.034 Uiso 1 1 calc R . .
C5 C 0.65622(14) 0.60155(16) 0.24486(14) 0.0259(5) Uani 1 1 d . . .
H5 H 0.6488 0.6525 0.2095 0.031 Uiso 1 1 calc R . .
C8 C 0.6250 0.55968(16) 0.69032(16) 0.0343(8) Uani 1 2 d S . .
H8 H 0.6250 0.5155 0.7345 0.041 Uiso 1 2 calc SR . .
C7 C 0.69084(16) 0.55916(16) 0.6250 0.0347(8) Uani 1 2 d S . .
H7 H 0.7350 0.5150 0.6250 0.042 Uiso 1 2 calc SR . .
O11 O 0.3193(2) 0.3193(2) 0.3193(2) 0.1091(19) Uani 1 3 d S . .
O12 O 0.4055(2) 0.4055(2) 0.4055(2) 0.1060(18) Uani 1 3 d S . .
O10 O 0.2799(3) 0.3792(3) 0.4189(4) 0.0331(12) Uani 0.33 1 d PD . .
N9 N 0.3436(4) 0.3597(8) 0.3736(6) 0.065(5) Uani 0.33 1 d PD A 1

loop_
_atom_site_aniso_label
_atom_site_aniso_U_11
_atom_site_aniso_U_22
_atom_site_aniso_U_33
_atom_site_aniso_U_23
_atom_site_aniso_U_13
_atom_site_aniso_U_12
Cu1 0.02127(14) 0.02127(14) 0.02127(14) 0.00224(10) -0.00224(10) 0.00224(10)
N3 0.0232(9) 0.0304(10) 0.0260(10) -0.0028(8) -0.0016(7) -0.0067(7)
N1 0.0191(8) 0.0233(9) 0.0195(8) -0.0013(6) 0.0012(7) 0.0015(7)
C2 0.0192(9) 0.0236(10) 0.0200(10) -0.0025(8) 0.0026(8) -0.0027(8)
C6 0.0337(13) 0.0320(13) 0.0397(14) -0.0008(11) -0.0030(11) -0.0123(10)
C4 0.0223(11) 0.0372(12) 0.0263(11) -0.0047(9) -0.0039(9) -0.0002(10)
C5 0.0261(11) 0.0305(11) 0.0211(10) -0.0016(9) -0.0020(8) 0.0036(9)
C8 0.0332(17) 0.0349(12) 0.0349(12) 0.0163(15) -0.0009(11) -0.0009(11)
C7 0.0250(10) 0.0250(10) 0.054(2) 0.0034(11) 0.0034(11) 0.0083(13)
O11 0.1091(19) 0.1091(19) 0.1091(19) -0.019(2) -0.019(2) -0.019(2)
O12 0.1060(18) 0.1060(18) 0.1060(18) -0.011(2) -0.011(2) -0.011(2)
O10 0.028(3) 0.034(3) 0.038(3) -0.001(2) -0.004(2) 0.005(2)
N9 0.115(12) 0.030(5) 0.049(7) 0.015(4) -0.056(9) -0.027(6)

loop_
_atom_type_symbol
_atom_type_description
_atom_type_scat_dispersion_real
_atom_type_scat_dispersion_imag
_atom_type_scat_source
C C 0.0033 0.0016 'International Tables Vol C Tables 4.2.6.8 and 6.1.1.4'
H H 0.0000 0.0000 'International Tables Vol C Tables 4.2.6.8 and 6.1.1.4'
Cu Cu 0.3201 1.2651 'International Tables Vol C Tables 4.2.6.8 and 6.1.1.4'
N N 0.0061 0.0033 'International Tables Vol C Tables 4.2.6.8 and 6.1.1.4'
O O 0.0106 0.0060 'International Tables Vol C Tables 4.2.6.8 and 6.1.1.4'

loop_
_geom_angle_atom_site_label_1
_geom_angle_atom_site_label_2
_geom_angle_atom_site_label_3
_geom_angle
_geom_angle_site_symmetry_1
_geom_angle_site_symmetry_3
N1 Cu1 Cu1 96.55(5) . 19_545
N1 Cu1 Cu1 96.55(5) 14_566 19_545
N1 Cu1 Cu1 96.55(5) 13_664 19_545
N1 Cu1 N1 118.720(19) . 14_566
N1 Cu1 N1 118.717(19) . 13_664
N1 Cu1 N1 118.719(19) 14_566 13_664
C2 N3 C6 122.53(18) . .
C2 N3 C4 107.03(18) . .
C4 N3 C6 130.01(19) . .
C2 N1 Cu1 132.28(14) . .
C2 N1 C5 104.96(17) . .
C5 N1 Cu1 122.61(15) . .
N3 C2 C2 118.20(11) . 19_545
N1 C2 N3 111.29(18) . .
N1 C2 C2 130.50(11) . 19_545
N3 C6 C6 109.12(15) . 19_545
N3 C6 H6B 109.9 . .
N3 C6 H6A 109.9 . .
C6 C6 H6B 109.9 19_545 .
C6 C6 H6A 109.9 19_545 .
H6B C6 H6A 108.3 . .
N3 C4 H4 126.9 . .
C5 C4 N3 106.20(19) . .
C5 C4 H4 126.9 . .
N1 C5 H5 124.7 . .
C4 C5 N1 110.5(2) . .
C4 C5 H5 124.7 . .
C7 C8 H8 119.6 12 .
C7 C8 H8 119.6 . .
C7 C8 C7 120.8(3) . 12
C8 C7 C8 119.2(3) . 11
C8 C7 H7 120.4 11 .
C8 C7 H7 120.4 . .
N9 O11 N9 29.7(5) 11 .
N9 O11 N9 29.7(5) 12 .
N9 O11 N9 29.7(5) 12 11
N9 O12 N9 25.5(4) 11 12
N9 O12 N9 25.5(4) . 12
N9 O12 N9 25.5(4) . 11
N9 O10 N9 18.4(2) 12 11
N9 O10 N9 4.8(10) . 11
N9 O10 N9 13.6(10) . 12
O11 N9 O12 148.0(5) . .
O11 N9 O10 107.1(6) . .
O11 N9 O10 82.1(6) . 11
O11 N9 O10 77.3(6) . 12
O12 N9 O10 82.6(6) . 11
O12 N9 O10 78.5(5) . 12
O10 N9 O12 103.8(5) . .
O10 N9 O10 133.6(10) . 11
O10 N9 O10 124.8(10) . 12
O10 N9 O10 101.6(2) 11 12
N9 N9 O11 75.2(3) 12 .
N9 N9 O11 75.2(3) 11 .
N9 N9 O12 77.2(2) 12 .
N9 N9 O12 77.2(2) 11 .
N9 N9 O10 165(3) 11 .
N9 N9 O10 135(3) 12 .
N9 N9 O10 71(2) 11 12
N9 N9 O10 31(2) 11 11
N9 N9 O10 91(2) 12 11
N9 N9 O10 11(2) 12 12
N9 N9 N9 59.997(7) 12 11

loop_
_geom_bond_atom_site_label_1
_geom_bond_atom_site_label_2
_geom_bond_distance
_geom_bond_site_symmetry_2
Cu1 Cu1 2.7076(9) 19_545
Cu1 N1 1.9775(16) .
Cu1 N1 1.9775(16) 13_664
Cu1 N1 1.9775(16) 14_566
N3 C2 1.357(3) .
N3 C6 1.466(3) .
N3 C4 1.371(3) .
N1 C2 1.322(3) .
N1 C5 1.381(3) .
C2 C2 1.445(4) 19_545
C6 C6 1.513(5) 19_545
C6 H6B 0.9700 .
C6 H6A 0.9700 .
C4 H4 0.9300 .
C4 C5 1.345(3) .
C5 H5 0.9300 .
C8 H8 0.9300 .
C8 C7 1.382(2) 12
C8 C7 1.382(2) .
C7 C8 1.382(2) 11
C7 H7 0.9300 .
O11 N9 1.071(7) .
O11 N9 1.071(7) 11
O11 N9 1.071(7) 12
O12 N9 1.242(8) 12
O12 N9 1.242(8) 11
O12 N9 1.241(8) .
O10 N9 1.735(12) 11
O10 N9 1.637(15) 12
O10 N9 1.2000(2) .
N9 O10 1.637(15) 11
N9 O10 1.735(12) 12
N9 N9 0.549(9) 11
N9 N9 0.549(9) 12
